data_1529856
loop_
_publ_author_name
'Zhu, Yuelu'
'Li, Cheng'
'Zhang, Jidong'
'She, Mengyao'
'Sun, Wei'
'Wan, Kerou'
'Wang, Yaqi'
'Yin, Bin'
'Liu, Ping'
'Li, Jianli'

_publ_section_title
;
 A Facile FeCl3/I2-Catalyzed Aerobic Oxidative Coupling Reaction:
 Synthesis of Tetrasubstituted Imidazoles from Amidines and Chalcones.
;
_journal_issue 15
_journal_name_full 'Organic letters'
_journal_page_first 3872
_journal_page_last 3875
_journal_paper_doi 10.1021/acs.orglett.5b01854
_journal_volume 17
_journal_year 2015
_chemical_formula_sum 'C29 H21 Br N2 O'
_chemical_formula_weight 493.39
_chemical_name_systematic
; 
 ? 
;
_space_group_IT_number 2
_symmetry_cell_setting triclinic
_symmetry_space_group_name_Hall '-P 1'
_symmetry_space_group_name_H-M 'P -1'
_atom_sites_solution_hydrogens geom
_atom_sites_solution_primary direct
_atom_sites_solution_secondary difmap
_audit_creation_method SHELXL-97
_cell_angle_alpha 98.826(5)
_cell_angle_beta 103.604(5)
_cell_angle_gamma 112.844(5)
_cell_formula_units_Z 2
_cell_length_a 9.724(3)
_cell_length_b 11.142(3)
_cell_length_c 12.910(4)
_cell_measurement_temperature 296(2)
_cell_volume 1205.2(6)
_computing_cell_refinement 'Bruker SMART'
_computing_data_collection 'Bruker SMART APEX II'
_computing_data_reduction 'Bruker SAINT'
_computing_molecular_graphics SHELXTL
_computing_publication_material SHELXTL
_computing_structure_refinement 'SHELXL-97 (Sheldrick, 1997)'
_computing_structure_solution 'SHELXS-97 (Sheldrick, 1990)'
_diffrn_ambient_temperature 296(2)
_diffrn_measured_fraction_theta_full 0.964
_diffrn_measured_fraction_theta_max 0.964
_diffrn_measurement_device_type 'Bruker APEX II area detector'
_diffrn_measurement_method '\w scan'
_diffrn_radiation_monochromator graphite
_diffrn_radiation_source 'fine-focus sealed tube'
_diffrn_radiation_type MoK\a
_diffrn_radiation_wavelength 0.71073
_diffrn_reflns_av_R_equivalents 0.0362
_diffrn_reflns_av_sigmaI/netI 0.1045
_diffrn_reflns_limit_h_max 11
_diffrn_reflns_limit_h_min -9
_diffrn_reflns_limit_k_max 11
_diffrn_reflns_limit_k_min -13
_diffrn_reflns_limit_l_max 13
_diffrn_reflns_limit_l_min -15
_diffrn_reflns_number 6362
_diffrn_reflns_theta_full 26.02
_diffrn_reflns_theta_max 26.02
_diffrn_reflns_theta_min 2.28
_exptl_absorpt_coefficient_mu 1.729
_exptl_absorpt_correction_T_max 0.6718
_exptl_absorpt_correction_T_min 0.5829
_exptl_absorpt_correction_type multi-scan
_exptl_absorpt_process_details SADABS
_exptl_crystal_colour yellow
_exptl_crystal_density_diffrn 1.360
_exptl_crystal_density_method 'not measured'
_exptl_crystal_description plate
_exptl_crystal_F_000 504
_exptl_crystal_size_max 0.30
_exptl_crystal_size_mid 0.20
_exptl_crystal_size_min 0.20
_refine_diff_density_max 0.426
_refine_diff_density_min -0.409
_refine_diff_density_rms 0.111
_refine_ls_extinction_coef 0.011(3)
_refine_ls_extinction_expression Fc^*^=kFc[1+0.001xFc^2^\l^3^/sin(2\q)]^-1/4^
_refine_ls_extinction_method SHELXL
_refine_ls_goodness_of_fit_ref 0.997
_refine_ls_hydrogen_treatment mixed
_refine_ls_matrix_type full
_refine_ls_number_parameters 300
_refine_ls_number_reflns 4576
_refine_ls_number_restraints 0
_refine_ls_restrained_S_all 0.997
_refine_ls_R_factor_all 0.1502
_refine_ls_R_factor_gt 0.0613
_refine_ls_shift/su_max 0.000
_refine_ls_shift/su_mean 0.000
_refine_ls_structure_factor_coef Fsqd
_refine_ls_weighting_details 'calc w=1/[\s^2^(Fo^2^)+(0.1000P)^2^+0.0500P] where P=(Fo^2^+2Fc^2^)/3'
_refine_ls_weighting_scheme calc
_refine_ls_wR_factor_gt 0.1531
_refine_ls_wR_factor_ref 0.2146
_reflns_number_gt 2124
_reflns_number_total 4576
_reflns_threshold_expression >2sigma(I)
_cod_data_source_file ol5b01854_si_002.cif
_cod_data_source_block xb8062_0m
_cod_depositor_comments
;
The following automatic conversions were performed:

'_symmetry_cell_setting' value 'Triclinic' changed to 'triclinic'
according to
/usr/data/users/saulius/crontab/automatic-downloads/current/ACS/lib/dictionaries/cif_core.dic
dictionary named 'cif_core.dic' version 2.4.2 from 2011-04-26.

'_exptl_absorpt_correction_type' value 'Multi-scan' changed to
'multi-scan' according to
/usr/data/users/saulius/crontab/automatic-downloads/current/ACS/lib/dictionaries/cif_core.dic
dictionary named 'cif_core.dic' version 2.4.2 from 2011-04-26.

Automatic conversion script
Id: cif_fix_values 3271 2015-04-21 07:52:19Z andrius 
;
_cod_original_sg_symbol_H-M P-1
_cod_database_code 1529856

loop_
_symmetry_equiv_pos_as_xyz
'x, y, z'
'-x, -y, -z'

loop_
_atom_site_label
_atom_site_type_symbol
_atom_site_fract_x
_atom_site_fract_y
_atom_site_fract_z
_atom_site_U_iso_or_equiv
_atom_site_adp_type
_atom_site_occupancy
_atom_site_symmetry_multiplicity
_atom_site_calc_flag
_atom_site_refinement_flags
Br1 Br 0.31791(9) -0.08292(10) -0.45331(6) 0.0991(5) Uani 1 1 d .
O1 O 0.8593(4) 0.3113(4) -0.0117(3) 0.0562(11) Uani 1 1 d .
N1 N 0.8951(5) -0.0226(5) 0.1374(4) 0.0453(12) Uani 1 1 d .
N2 N 0.7760(5) 0.0369(4) 0.0004(3) 0.0395(11) Uani 1 1 d .
C1 C 0.7110(7) -0.0222(6) -0.1989(4) 0.0528(15) Uani 1 1 d .
H1 H 0.8035 -0.0312 -0.1927 0.063 Uiso 1 1 calc R
C2 C 0.5976(8) -0.0545(6) -0.3035(5) 0.0608(17) Uani 1 1 d .
H2 H 0.6128 -0.0910 -0.3672 0.073 Uiso 1 1 calc R
C3 C 0.4679(7) -0.0334(6) -0.3127(5) 0.0577(16) Uani 1 1 d .
C4 C 0.4422(6) 0.0215(5) -0.2207(5) 0.0476(15) Uani 1 1 d .
H4 H 0.3552 0.0395 -0.2281 0.057 Uiso 1 1 calc R
C5 C 0.5466(6) 0.0497(5) -0.1173(4) 0.0442(14) Uani 1 1 d .
H5 H 0.5297 0.0864 -0.0544 0.053 Uiso 1 1 calc R
C6 C 0.6772(7) 0.0235(5) -0.1065(4) 0.0441(14) Uani 1 1 d .
C7 C 0.7934(7) -0.2901(6) 0.0006(5) 0.0507(15) Uani 1 1 d .
H7 H 0.8945 -0.2499 0.0517 0.061 Uiso 1 1 calc R
C8 C 0.7224(7) -0.4262(7) -0.0486(5) 0.0602(17) Uani 1 1 d .
H8 H 0.7770 -0.4766 -0.0305 0.072 Uiso 1 1 calc R
C9 C 0.5752(8) -0.4899(6) -0.1228(5) 0.0556(16) Uani 1 1 d .
C10 C 0.4904(8) -0.4137(6) -0.1492(5) 0.0643(18) Uani 1 1 d .
H10 H 0.3881 -0.4559 -0.1987 0.077 Uiso 1 1 calc R
C11 C 0.5620(8) -0.2766(6) -0.1003(5) 0.0596(17) Uani 1 1 d .
H11 H 0.5072 -0.2261 -0.1173 0.072 Uiso 1 1 calc R
C12 C 0.7165(6) -0.2112(5) -0.0250(4) 0.0449(14) Uani 1 1 d .
C13 C 0.4996(9) -0.6414(6) -0.1753(6) 0.081(2) Uani 1 1 d .
H13A H 0.5294 -0.6592 -0.2397 0.121 Uiso 1 1 calc R
H13B H 0.3869 -0.6763 -0.1964 0.121 Uiso 1 1 calc R
H13C H 0.5346 -0.6845 -0.1230 0.121 Uiso 1 1 calc R
C14 C 0.7954(6) -0.0670(6) 0.0360(4) 0.0465(14) Uani 1 1 d .
C15 C 1.0610(8) 0.1319(7) 0.3678(5) 0.0631(17) Uani 1 1 d .
H15 H 0.9849 0.0439 0.3549 0.076 Uiso 1 1 calc R
C16 C 1.1689(9) 0.1988(9) 0.4717(6) 0.082(2) Uani 1 1 d .
H16 H 1.1638 0.1579 0.5292 0.098 Uiso 1 1 calc R
C17 C 1.2846(9) 0.3270(10) 0.4899(6) 0.094(3) Uani 1 1 d .
H17 H 1.3601 0.3727 0.5595 0.113 Uiso 1 1 calc R
C18 C 1.2886(9) 0.3873(8) 0.4054(6) 0.095(3) Uani 1 1 d .
H18 H 1.3647 0.4755 0.4193 0.114 Uiso 1 1 calc R
C19 C 1.1825(6) 0.3205(6) 0.3002(5) 0.0622(18) Uani 1 1 d .
H19 H 1.1912 0.3608 0.2426 0.075 Uiso 1 1 calc R
C20 C 1.0626(7) 0.1925(6) 0.2813(4) 0.0515(15) Uani 1 1 d .
C21 C 0.9420(6) 0.1145(6) 0.1709(4) 0.0421(13) Uani 1 1 d .
C22 C 0.8520(6) 0.3549(6) 0.2647(5) 0.0509(15) Uani 1 1 d .
H22 H 0.7978 0.2642 0.2616 0.061 Uiso 1 1 calc R
C23 C 0.8786(8) 0.4547(8) 0.3556(5) 0.0702(19) Uani 1 1 d .
H23 H 0.8405 0.4313 0.4128 0.084 Uiso 1 1 calc R
C24 C 0.9614(10) 0.5882(8) 0.3609(7) 0.088(2) Uani 1 1 d .
H24 H 0.9805 0.6555 0.4223 0.106 Uiso 1 1 calc R
C25 C 1.0160(9) 0.6224(7) 0.2756(7) 0.087(2) Uani 1 1 d .
H25 H 1.0729 0.7130 0.2796 0.104 Uiso 1 1 calc R
C26 C 0.9874(8) 0.5248(6) 0.1861(5) 0.0641(18) Uani 1 1 d .
H26 H 1.0233 0.5492 0.1282 0.077 Uiso 1 1 calc R
C27 C 0.9053(6) 0.3892(6) 0.1790(4) 0.0448(14) Uani 1 1 d .
C28 C 0.8755(6) 0.2869(6) 0.0785(4) 0.0428(14) Uani 1 1 d .
C29 C 0.8662(6) 0.1547(5) 0.0879(4) 0.0424(13) Uani 1 1 d .

loop_
_atom_site_aniso_label
_atom_site_aniso_U_11
_atom_site_aniso_U_22
_atom_site_aniso_U_33
_atom_site_aniso_U_23
_atom_site_aniso_U_13
_atom_site_aniso_U_12
Br1 0.0633(5) 0.1497(9) 0.0545(5) 0.0299(5) -0.0040(3) 0.0297(5)
O1 0.054(2) 0.053(2) 0.054(2) 0.018(2) 0.0092(19) 0.019(2)
N1 0.036(3) 0.054(3) 0.047(3) 0.012(2) 0.005(2) 0.026(2)
N2 0.029(2) 0.047(3) 0.042(2) 0.010(2) 0.0093(19) 0.018(2)
C1 0.043(3) 0.077(4) 0.042(3) 0.013(3) 0.011(3) 0.033(3)
C2 0.067(4) 0.077(4) 0.035(3) 0.010(3) 0.015(3) 0.031(4)
C3 0.050(4) 0.063(4) 0.049(4) 0.010(3) 0.010(3) 0.021(3)
C4 0.032(3) 0.051(4) 0.067(4) 0.023(3) 0.014(3) 0.024(3)
C5 0.039(3) 0.049(3) 0.047(3) 0.016(3) 0.009(2) 0.023(3)
C6 0.052(4) 0.034(3) 0.039(3) 0.009(2) 0.006(3) 0.017(3)
C7 0.037(3) 0.062(4) 0.060(4) 0.021(3) 0.010(3) 0.030(3)
C8 0.059(4) 0.058(4) 0.065(4) 0.018(3) 0.014(3) 0.031(4)
C9 0.065(4) 0.041(4) 0.060(4) 0.012(3) 0.024(3) 0.022(3)
C10 0.065(4) 0.057(4) 0.062(4) 0.009(3) 0.006(3) 0.029(4)
C11 0.079(5) 0.052(4) 0.054(4) 0.016(3) 0.014(3) 0.039(4)
C12 0.044(3) 0.044(3) 0.046(3) 0.012(3) 0.013(3) 0.021(3)
C13 0.102(6) 0.049(4) 0.086(5) 0.015(4) 0.024(4) 0.033(4)
C14 0.044(3) 0.056(4) 0.045(3) 0.016(3) 0.012(3) 0.030(3)
C15 0.070(4) 0.074(4) 0.046(4) 0.012(3) 0.014(3) 0.036(4)
C16 0.074(5) 0.116(6) 0.056(4) 0.025(4) 0.015(4) 0.046(5)
C17 0.068(5) 0.135(7) 0.047(4) 0.012(5) -0.003(4) 0.028(5)
C18 0.058(4) 0.103(6) 0.070(5) 0.012(4) -0.005(4) 0.000(4)
C19 0.030(3) 0.078(5) 0.060(4) 0.019(3) 0.001(3) 0.014(3)
C20 0.058(4) 0.060(4) 0.037(3) 0.009(3) 0.010(3) 0.030(3)
C21 0.027(3) 0.052(4) 0.044(3) 0.011(3) 0.007(2) 0.018(3)
C22 0.041(3) 0.057(4) 0.051(4) 0.011(3) 0.008(3) 0.024(3)
C23 0.074(5) 0.081(5) 0.051(4) 0.007(4) 0.017(3) 0.035(4)
C24 0.092(6) 0.075(6) 0.073(5) -0.014(4) 0.006(4) 0.037(5)
C25 0.097(6) 0.054(5) 0.076(5) 0.003(4) 0.003(5) 0.020(4)
C26 0.073(4) 0.050(4) 0.052(4) 0.007(3) 0.007(3) 0.019(4)
C27 0.039(3) 0.046(4) 0.043(3) 0.013(3) 0.006(2) 0.016(3)
C28 0.036(3) 0.051(4) 0.041(3) 0.015(3) 0.009(2) 0.020(3)
C29 0.042(3) 0.046(3) 0.040(3) 0.013(3) 0.009(2) 0.022(3)

loop_
_atom_type_symbol
_atom_type_description
_atom_type_scat_dispersion_real
_atom_type_scat_dispersion_imag
_atom_type_scat_source
C C 0.0033 0.0016 'International Tables Vol C Tables 4.2.6.8 and 6.1.1.4'
Br Br -0.2901 2.4595 'International Tables Vol C Tables 4.2.6.8 and 6.1.1.4'
N N 0.0061 0.0033 'International Tables Vol C Tables 4.2.6.8 and 6.1.1.4'
O O 0.0106 0.0060 'International Tables Vol C Tables 4.2.6.8 and 6.1.1.4'
H H 0.0000 0.0000 'International Tables Vol C Tables 4.2.6.8 and 6.1.1.4'

loop_
_geom_angle_atom_site_label_1
_geom_angle_atom_site_label_2
_geom_angle_atom_site_label_3
_geom_angle
C14 N1 C21 106.8(4)
C14 N2 C29 107.4(4)
C14 N2 C6 125.3(4)
C29 N2 C6 127.3(4)
C6 C1 C2 116.7(5)
C3 C2 C1 121.5(6)
C2 C3 C4 121.0(5)
C2 C3 Br1 119.8(5)
C4 C3 Br1 119.2(5)
C3 C4 C5 119.3(5)
C4 C5 C6 120.2(5)
C1 C6 C5 121.0(5)
C1 C6 N2 118.2(5)
C5 C6 N2 120.8(5)
C8 C7 C12 120.8(5)
C9 C8 C7 122.0(6)
C8 C9 C10 119.2(6)
C8 C9 C13 120.6(6)
C10 C9 C13 120.2(6)
C11 C10 C9 118.9(6)
C10 C11 C12 121.3(6)
C7 C12 C11 117.8(5)
C7 C12 C14 118.0(5)
C11 C12 C14 123.9(5)
N1 C14 N2 111.0(5)
N1 C14 C12 121.8(5)
N2 C14 C12 127.2(5)
C16 C15 C20 121.6(7)
C15 C16 C17 119.3(7)
C18 C17 C16 119.8(7)
C17 C18 C19 121.6(7)
C18 C19 C20 119.2(6)
C19 C20 C15 118.4(5)
C19 C20 C21 122.7(5)
C15 C20 C21 118.8(5)
N1 C21 C29 110.0(5)
N1 C21 C20 118.3(5)
C29 C21 C20 131.7(5)
C27 C22 C23 120.3(6)
C24 C23 C22 119.7(7)
C23 C24 C25 120.0(7)
C26 C25 C24 120.2(7)
C25 C26 C27 121.0(7)
C22 C27 C26 118.8(6)
C22 C27 C28 122.5(5)
C26 C27 C28 118.7(5)
O1 C28 C29 119.9(5)
O1 C28 C27 121.0(5)
C29 C28 C27 119.0(5)
C21 C29 N2 104.7(4)
C21 C29 C28 132.8(5)
N2 C29 C28 122.4(4)

loop_
_geom_bond_atom_site_label_1
_geom_bond_atom_site_label_2
_geom_bond_distance
Br1 C3 1.884(6)
O1 C28 1.224(6)
N1 C14 1.315(6)
N1 C21 1.375(7)
N2 C14 1.371(7)
N2 C29 1.398(6)
N2 C6 1.432(6)
C1 C6 1.386(8)
C1 C2 1.418(7)
C2 C3 1.352(8)
C3 C4 1.372(8)
C4 C5 1.378(7)
C5 C6 1.391(7)
C7 C8 1.365(8)
C7 C12 1.387(7)
C8 C9 1.352(8)
C9 C10 1.420(8)
C9 C13 1.517(8)
C10 C11 1.374(8)
C11 C12 1.407(8)
C12 C14 1.470(8)
C15 C16 1.371(9)
C15 C20 1.391(8)
C16 C17 1.374(10)
C17 C18 1.366(10)
C18 C19 1.378(9)
C19 C20 1.386(8)
C20 C21 1.484(7)
C21 C29 1.387(7)
C22 C27 1.372(8)
C22 C23 1.383(8)
C23 C24 1.370(9)
C24 C25 1.373(11)
C25 C26 1.351(9)
C26 C27 1.385(8)
C27 C28 1.476(8)
C28 C29 1.467(7)
